data_7220896
loop_
_publ_author_name
'Titus, Sarah'
'Sreejalekshmi, Kumaran G.'

_publ_section_title
;
 Propeller-shaped molecules with a thiazole hub: structural landscape and
 hydrazone cap mediated tunable host behavior in 4-hydrazino-1,3-thiazoles
;
_journal_issue 31
_journal_name_full CrystEngComm
_journal_page_first 5978
_journal_paper_doi 10.1039/C5CE01042J
_journal_volume 17
_journal_year 2015
_chemical_absolute_configuration rm
_chemical_formula_moiety 'C19 H18 N4 O1 S, H2 O'
_chemical_formula_sum 'C19 H20 N4 O2 S'
_chemical_formula_weight 368.45
_chemical_name_systematic
;
 ?
;
_chemical_properties_physical Photo-sensitive
_space_group_crystal_system monoclinic
_space_group_IT_number 14
_space_group_name_Hall '-P 2ybc'
_space_group_name_H-M_alt 'P 1 21/c 1'
_symmetry_space_group_name_Hall '-P 2ybc'
_symmetry_space_group_name_H-M 'P 1 21/c 1'
_atom_sites_solution_hydrogens mixed
_audit_creation_method SHELXL-2014
_audit_update_record
;
2015-06-15 deposited with the CCDC.
2015-06-26 downloaded from the CCDC.
;
_cell_angle_alpha 90
_cell_angle_beta 96.301(5)
_cell_angle_gamma 90
_cell_formula_units_Z 4
_cell_length_a 14.450(5)
_cell_length_b 4.956(5)
_cell_length_c 26.730(5)
_cell_measurement_reflns_used 5746
_cell_measurement_temperature 296(2)
_cell_measurement_theta_max 27.99
_cell_measurement_theta_min 2.84
_cell_volume 1903(2)
_computing_cell_refinement 'Bruker SAINT'
_computing_data_collection 'Bruker APEX2'
_computing_data_reduction 'Bruker SAINT'
_computing_molecular_graphics 'Bruker SHELXTL'
_computing_publication_material 'Bruker SHELXTL'
_computing_structure_refinement 'SHELXL-2014 (Sheldrick, 2014)'
_computing_structure_solution 'SHELXL-2014 (Sheldrick, 2014)'
_diffrn_ambient_temperature 296(2)
_diffrn_detector_area_resol_mean 0
_diffrn_measured_fraction_theta_full 0.976
_diffrn_measured_fraction_theta_max 0.998
_diffrn_measurement_device_type 'Bruker APEX-II CCD'
_diffrn_measurement_method '\f and \w scans'
_diffrn_radiation_type MoK\a
_diffrn_radiation_wavelength 0.71073
_diffrn_reflns_av_R_equivalents 0.0509
_diffrn_reflns_av_unetI/netI 0.0427
_diffrn_reflns_laue_measured_fraction_full 0.976
_diffrn_reflns_laue_measured_fraction_max 0.998
_diffrn_reflns_limit_h_max 17
_diffrn_reflns_limit_h_min -17
_diffrn_reflns_limit_k_max 5
_diffrn_reflns_limit_k_min -5
_diffrn_reflns_limit_l_max 31
_diffrn_reflns_limit_l_min -29
_diffrn_reflns_number 12965
_diffrn_reflns_point_group_measured_fraction_full 0.976
_diffrn_reflns_point_group_measured_fraction_max 0.998
_diffrn_reflns_theta_full 25.242
_diffrn_reflns_theta_max 24.994
_diffrn_reflns_theta_min 2.836
_diffrn_source 'sealed tube'
_exptl_absorpt_coefficient_mu 0.191
_exptl_absorpt_correction_T_max 0.9720
_exptl_absorpt_correction_T_min 0.9539
_exptl_absorpt_correction_type multi-scan
_exptl_absorpt_process_details sadabs
_exptl_crystal_colour yellow
_exptl_crystal_density_diffrn 1.286
_exptl_crystal_density_meas 1.285
_exptl_crystal_density_method 'not measured'
_exptl_crystal_description block
_exptl_crystal_F_000 776
_exptl_crystal_preparation Luminescent
_exptl_crystal_recrystallization_method 'Re-crystallisation from solvent: Ethanol-Water (1:1)'
_exptl_crystal_size_max 0.250
_exptl_crystal_size_mid 0.200
_exptl_crystal_size_min 0.150
_refine_diff_density_max 0.361
_refine_diff_density_min -0.253
_refine_diff_density_rms 0.056
_refine_ls_extinction_method none
_refine_ls_goodness_of_fit_ref 1.040
_refine_ls_hydrogen_treatment mixed
_refine_ls_matrix_type full
_refine_ls_number_parameters 270
_refine_ls_number_reflns 3335
_refine_ls_number_restraints 4
_refine_ls_restrained_S_all 1.039
_refine_ls_R_factor_all 0.0925
_refine_ls_R_factor_gt 0.0666
_refine_ls_shift/su_max 0.000
_refine_ls_shift/su_mean 0.000
_refine_ls_structure_factor_coef Fsqd
_refine_ls_weighting_details 'w=1/[\s^2^(Fo^2^)+(0.1124P)^2^+1.8061P] where P=(Fo^2^+2Fc^2^)/3'
_refine_ls_weighting_scheme calc
_refine_ls_wR_factor_gt 0.1823
_refine_ls_wR_factor_ref 0.2181
_reflns_Friedel_coverage 0.000
_reflns_number_gt 2409
_reflns_number_total 3335
_reflns_threshold_expression 'I > 2\s(I)'
_cod_data_source_file c5ce01042j2.cif
_cod_data_source_block IPHAT-1
_cod_depositor_comments 'Adding full bibliography for 7220896--7220900.cif.'
_cod_database_code 7220896
_shelx_space_group_comment
;
The symmetry employed for this shelxl refinement is uniquely defined
by the following loop, which should always be used as a source of
symmetry information in preference to the above space-group names.
They are only intended as comments.
;
_shelx_estimated_absorpt_t_min 0.954
_shelx_estimated_absorpt_t_max 0.972
_shelxl_version_number 2014-3

loop_
_space_group_symop_operation_xyz
'x, y, z'
'-x, y+1/2, -z+1/2'
'-x, -y, -z'
'x, -y-1/2, z-1/2'

loop_
_atom_site_label
_atom_site_type_symbol
_atom_site_fract_x
_atom_site_fract_y
_atom_site_fract_z
_atom_site_U_iso_or_equiv
_atom_site_adp_type
_atom_site_occupancy
_atom_site_site_symmetry_order
_atom_site_calc_flag
_atom_site_refinement_flags_posn
_atom_site_refinement_flags_adp
_atom_site_refinement_flags_occupancy
_atom_site_disorder_assembly
_atom_site_disorder_group
C1 C 0.3133(2) 0.0864(7) 0.15107(13) 0.0533(9) Uani 1 1 d . . . . .
C2 C 0.2984(2) 0.3067(8) 0.06787(13) 0.0559(9) Uani 1 1 d . . . . .
C3 C 0.3743(2) 0.3801(7) 0.10333(12) 0.0516(8) Uani 1 1 d . . . . .
C4 C 0.5594(2) 0.8369(8) 0.11298(14) 0.0620(10) Uani 1 1 d . . . . .
C5 C 0.5517(3) 0.9510(11) 0.06117(17) 0.0829(13) Uani 1 1 d . . . . .
H5A H 0.5597 0.8094 0.0375 0.124 Uiso 1 1 calc R U . . .
H5B H 0.5989 1.0855 0.0592 0.124 Uiso 1 1 calc R U . . .
H5C H 0.4914 1.0315 0.0534 0.124 Uiso 1 1 calc R U . . .
C6 C 0.6325(3) 0.9459(12) 0.1518(2) 0.0955(16) Uani 1 1 d . . . . .
H6A H 0.6280 0.8568 0.1834 0.143 Uiso 1 1 calc R U . . .
H6B H 0.6233 1.1362 0.1557 0.143 Uiso 1 1 calc R U . . .
H6C H 0.6930 0.9143 0.1413 0.143 Uiso 1 1 calc R U . . .
C7 C 0.2337(2) -0.2086(7) 0.20849(14) 0.0571(9) Uani 1 1 d . . . . .
C8 C 0.2174(3) -0.1998(10) 0.25856(17) 0.0793(13) Uani 1 1 d . . . . .
H8 H 0.2531 -0.0855 0.2805 0.095 Uiso 1 1 calc R U . . .
C9 C 0.1497(3) -0.3565(12) 0.2765(2) 0.0945(16) Uani 1 1 d . . . . .
H9 H 0.1395 -0.3480 0.3102 0.113 Uiso 1 1 calc R U . . .
C10 C 0.0975(3) -0.5253(11) 0.2440(2) 0.0899(16) Uani 1 1 d . . . . .
H10 H 0.0523 -0.6344 0.2558 0.108 Uiso 1 1 calc R U . . .
C11 C 0.1117(3) -0.5337(10) 0.1944(2) 0.0894(15) Uani 1 1 d . . . . .
H11 H 0.0750 -0.6464 0.1726 0.107 Uiso 1 1 calc R U . . .
C12 C 0.1806(3) -0.3757(8) 0.17578(17) 0.0692(11) Uani 1 1 d . . . . .
H12 H 0.1903 -0.3837 0.1420 0.083 Uiso 1 1 calc R U . . .
C13 C 0.2803(2) 0.4203(9) 0.01901(13) 0.0593(9) Uani 1 1 d . . . . .
C14 C 0.1970(3) 0.3450(9) -0.01666(14) 0.0649(10) Uani 1 1 d . . . . .
C17 C 0.0468(4) 0.2276(14) -0.0873(2) 0.118(2) Uani 1 1 d . . . . .
H17 H -0.0024 0.1768 -0.1107 0.142 Uiso 1 1 calc R U . A 1
S1 S 0.23522(6) 0.0577(2) 0.09660(3) 0.0593(4) Uani 1 1 d . . . . .
N1 N 0.38213(18) 0.2578(6) 0.14860(10) 0.0534(7) Uani 1 1 d . . . . .
N2 N 0.3061(2) -0.0447(7) 0.19418(12) 0.0616(8) Uani 1 1 d D . . . .
N3 N 0.43635(19) 0.5674(7) 0.09167(11) 0.0580(8) Uani 1 1 d D . . . .
N4 N 0.50610(19) 0.6543(7) 0.12790(11) 0.0577(8) Uani 1 1 d . . . . .
O1 O 0.3348(2) 0.5898(7) 0.00411(10) 0.0784(9) Uani 1 1 d . . . . .
C15 C 0.2034(5) 0.360(2) -0.0667(3) 0.091(3) Uani 0.620(7) 1 d . . P B 1
H15 H 0.2601 0.4078 -0.0777 0.109 Uiso 0.620(7) 1 calc R U P B 1
C16 C 0.1280(7) 0.308(2) -0.1021(3) 0.110(4) Uani 0.620(7) 1 d . . P B 1
H16 H 0.1339 0.3286 -0.1362 0.132 Uiso 0.620(7) 1 calc R U P B 1
C18 C 0.0379(6) 0.222(3) -0.0380(4) 0.173(8) Uani 0.620(7) 1 d . . P B 1
H18 H -0.0196 0.1783 -0.0275 0.208 Uiso 0.620(7) 1 calc R U P B 1
C19 C 0.1130(6) 0.280(3) -0.0015(3) 0.133(5) Uani 0.620(7) 1 d . . P B 1
H19 H 0.1054 0.2732 0.0326 0.160 Uiso 0.620(7) 1 calc R U P B 1
C15' C 0.1541(9) 0.550(3) -0.0476(5) 0.085(4) Uiso 0.380(7) 1 d . . P B 2
H15' H 0.1756 0.7266 -0.0445 0.102 Uiso 0.380(7) 1 calc R U P B 2
C16' C 0.0798(11) 0.486(4) -0.0829(6) 0.099(5) Uiso 0.380(7) 1 d . . P B 2
H16' H 0.0520 0.6196 -0.1038 0.119 Uiso 0.380(7) 1 calc R U P B 2
C18' C 0.0981(9) 0.019(3) -0.0603(5) 0.080(4) Uiso 0.380(7) 1 d . . P B 2
H18' H 0.0839 -0.1613 -0.0674 0.096 Uiso 0.380(7) 1 calc R U P B 2
C19' C 0.1676(8) 0.084(3) -0.0245(4) 0.072(3) Uiso 0.380(7) 1 d . . P B 2
H19' H 0.1964 -0.0524 -0.0045 0.087 Uiso 0.380(7) 1 calc R U P B 2
O1' O 0.46597(19) -0.0088(6) 0.26767(10) 0.0677(8) Uani 1 1 d D . . . .
H3 H 0.426(2) 0.649(6) 0.0572(6) 0.046(8) Uiso 1 1 d D . . . .
H2 H 0.3553(18) -0.002(8) 0.2225(9) 0.063(10) Uiso 1 1 d D . . . .
H1' H 0.486(3) -0.005(9) 0.3027(5) 0.081(13) Uiso 1 1 d D . . . .
H1'' H 0.496(4) -0.167(7) 0.257(2) 0.13(2) Uiso 1 1 d D . . . .

loop_
_atom_site_aniso_label
_atom_site_aniso_U_11
_atom_site_aniso_U_22
_atom_site_aniso_U_33
_atom_site_aniso_U_23
_atom_site_aniso_U_13
_atom_site_aniso_U_12
C1 0.0437(17) 0.050(2) 0.063(2) 0.0021(16) -0.0073(14) 0.0000(15)
C2 0.0502(18) 0.058(2) 0.057(2) -0.0043(17) -0.0068(14) -0.0062(16)
C3 0.0466(17) 0.052(2) 0.0527(19) 0.0005(16) -0.0086(14) -0.0034(15)
C4 0.0507(19) 0.062(2) 0.072(2) 0.0021(19) -0.0030(16) -0.0121(18)
C5 0.073(3) 0.086(3) 0.089(3) 0.021(3) 0.004(2) -0.019(2)
C6 0.075(3) 0.100(4) 0.106(4) -0.004(3) -0.012(2) -0.039(3)
C7 0.0453(17) 0.047(2) 0.075(2) 0.0154(18) -0.0093(16) 0.0013(15)
C8 0.073(3) 0.081(3) 0.080(3) 0.019(2) -0.008(2) -0.010(2)
C9 0.077(3) 0.105(4) 0.102(4) 0.035(3) 0.010(3) -0.004(3)
C10 0.059(3) 0.083(4) 0.128(5) 0.039(3) 0.010(3) -0.002(2)
C11 0.066(3) 0.064(3) 0.134(5) 0.011(3) -0.011(3) -0.012(2)
C12 0.059(2) 0.058(2) 0.089(3) 0.005(2) -0.0002(19) -0.0066(19)
C13 0.0525(19) 0.069(3) 0.053(2) -0.0022(18) -0.0071(15) -0.0056(18)
C14 0.061(2) 0.070(3) 0.059(2) 0.0052(19) -0.0140(17) -0.005(2)
C17 0.099(4) 0.126(5) 0.114(4) 0.020(4) -0.061(3) -0.026(4)
S1 0.0513(5) 0.0566(6) 0.0651(6) 0.0033(4) -0.0150(4) -0.0109(4)
N1 0.0444(14) 0.0538(18) 0.0582(16) 0.0061(14) -0.0112(11) -0.0046(13)
N2 0.0512(16) 0.064(2) 0.0648(18) 0.0157(16) -0.0150(13) -0.0097(15)
N3 0.0503(16) 0.067(2) 0.0532(16) 0.0065(15) -0.0095(12) -0.0173(15)
N4 0.0484(15) 0.0607(19) 0.0605(17) -0.0010(15) -0.0095(12) -0.0107(14)
O1 0.0732(17) 0.099(2) 0.0596(15) 0.0127(15) -0.0087(13) -0.0273(17)
C15 0.079(5) 0.123(8) 0.067(4) 0.004(5) -0.012(3) -0.010(5)
C16 0.115(7) 0.145(9) 0.062(4) 0.003(5) -0.030(4) -0.023(7)
C18 0.078(6) 0.32(2) 0.113(8) 0.083(11) -0.043(5) -0.078(10)
C19 0.075(5) 0.251(15) 0.067(5) 0.051(7) -0.020(4) -0.058(8)
O1' 0.0682(16) 0.073(2) 0.0560(15) 0.0030(13) -0.0177(12) 0.0073(14)

loop_
_atom_type_symbol
_atom_type_description
_atom_type_scat_dispersion_real
_atom_type_scat_dispersion_imag
_atom_type_scat_source
C C 0.0033 0.0016 'International Tables Vol C Tables 4.2.6.8 and 6.1.1.4'
H H 0.0000 0.0000 'International Tables Vol C Tables 4.2.6.8 and 6.1.1.4'
N N 0.0061 0.0033 'International Tables Vol C Tables 4.2.6.8 and 6.1.1.4'
O O 0.0106 0.0060 'International Tables Vol C Tables 4.2.6.8 and 6.1.1.4'
S S 0.1246 0.1234 'International Tables Vol C Tables 4.2.6.8 and 6.1.1.4'

loop_
_geom_angle_atom_site_label_1
_geom_angle_atom_site_label_2
_geom_angle_atom_site_label_3
_geom_angle
N1 C1 N2 119.2(3)
N1 C1 S1 115.7(3)
N2 C1 S1 125.1(3)
C3 C2 C13 124.4(3)
C3 C2 S1 106.8(3)
C13 C2 S1 128.8(3)
N1 C3 N3 121.6(3)
N1 C3 C2 117.9(3)
N3 C3 C2 120.5(3)
N4 C4 C5 124.9(3)
N4 C4 C6 116.2(4)
C5 C4 C6 118.9(4)
C4 C5 H5A 109.5
C4 C5 H5B 109.5
H5A C5 H5B 109.5
C4 C5 H5C 109.5
H5A C5 H5C 109.5
H5B C5 H5C 109.5
C4 C6 H6A 109.5
C4 C6 H6B 109.5
H6A C6 H6B 109.5
C4 C6 H6C 109.5
H6A C6 H6C 109.5
H6B C6 H6C 109.5
C12 C7 C8 119.4(4)
C12 C7 N2 123.6(4)
C8 C7 N2 117.0(3)
C9 C8 C7 121.4(5)
C9 C8 H8 119.3
C7 C8 H8 119.3
C10 C9 C8 119.1(5)
C10 C9 H9 120.4
C8 C9 H9 120.4
C11 C10 C9 120.2(5)
C11 C10 H10 119.9
C9 C10 H10 119.9
C10 C11 C12 121.2(5)
C10 C11 H11 119.4
C12 C11 H11 119.4
C7 C12 C11 118.6(4)
C7 C12 H12 120.7
C11 C12 H12 120.7
O1 C13 C2 120.1(3)
O1 C13 C14 117.2(3)
C2 C13 C14 122.8(4)
C15 C14 C19 117.9(5)
C19' C14 C15' 118.8(8)
C15 C14 C13 118.5(5)
C19 C14 C13 123.4(5)
C19' C14 C13 123.1(6)
C15' C14 C13 117.7(7)
C18 C17 C16 118.7(6)
C16' C17 C18' 118.7(10)
C18 C17 H17 120.6
C16 C17 H17 120.6
C1 S1 C2 89.30(16)
C1 N1 C3 110.3(3)
C1 N2 C7 130.1(3)
C1 N2 H2 116(2)
C7 N2 H2 114(2)
C3 N3 N4 120.1(3)
C3 N3 H3 117.2(18)
N4 N3 H3 122.5(19)
C4 N4 N3 114.7(3)
C14 C15 C16 122.0(8)
C14 C15 H15 119.0
C16 C15 H15 119.0
C17 C16 C15 120.0(7)
C17 C16 H16 120.0
C15 C16 H16 120.0
C17 C18 C19 121.9(8)
C17 C18 H18 119.1
C19 C18 H18 119.1
C14 C19 C18 119.2(8)
C14 C19 H19 120.4
C18 C19 H19 120.4
C16' C15' C14 119.4(13)
C16' C15' H15' 120.3
C14 C15' H15' 120.3
C17 C16' C15' 120.7(14)
C17 C16' H16' 119.6
C15' C16' H16' 119.6
C19' C18' C17 119.4(12)
C19' C18' H18' 120.3
C17 C18' H18' 120.3
C18' C19' C14 121.9(11)
C18' C19' H19' 119.1
C14 C19' H19' 119.1
H1' O1' H1'' 102(4)

loop_
_geom_bond_atom_site_label_1
_geom_bond_atom_site_label_2
_geom_bond_distance
C1 N1 1.315(4)
C1 N2 1.337(5)
C1 S1 1.747(3)
C2 C3 1.416(4)
C2 C13 1.420(5)
C2 S1 1.761(4)
C3 N1 1.347(4)
C3 N3 1.351(4)
C4 N4 1.281(5)
C4 C5 1.488(6)
C4 C6 1.498(5)
C5 H5A 0.9600
C5 H5B 0.9600
C5 H5C 0.9600
C6 H6A 0.9600
C6 H6B 0.9600
C6 H6C 0.9600
C7 C12 1.375(5)
C7 C8 1.385(6)
C7 N2 1.410(5)
C8 C9 1.376(6)
C8 H8 0.9300
C9 C10 1.371(8)
C9 H9 0.9300
C10 C11 1.364(7)
C10 H10 0.9300
C11 C12 1.401(6)
C11 H11 0.9300
C12 H12 0.9300
C13 O1 1.246(5)
C13 C14 1.499(5)
C14 C15 1.353(8)
C14 C19 1.359(9)
C14 C19' 1.371(13)
C14 C15' 1.410(14)
C17 C18 1.337(12)
C17 C16 1.341(11)
C17 C16' 1.365(18)
C17 C18' 1.422(14)
C17 H17 0.9300
N2 H2 1.003(10)
N3 N4 1.387(4)
N3 H3 1.002(10)
C15 C16 1.386(10)
C15 H15 0.9300
C16 H16 0.9300
C18 C19 1.407(11)
C18 H18 0.9300
C19 H19 0.9300
C15' C16' 1.39(2)
C15' H15' 0.9300
C16' H16' 0.9300
C18' C19' 1.349(16)
C18' H18' 0.9300
C19' H19' 0.9300
O1' H1' 0.950(10)
O1' H1'' 0.954(10)

loop_
_geom_hbond_atom_site_label_D
_geom_hbond_atom_site_label_H
_geom_hbond_atom_site_label_A
_geom_hbond_distance_DH
_geom_hbond_distance_HA
_geom_hbond_distance_DA
_geom_hbond_angle_DHA
_geom_hbond_site_symmetry_A
N3 H3 O1 1.002(10) 1.85(2) 2.625(4) 131(2) .
N2 H2 O1' 1.003(10) 1.895(15) 2.869(4) 163(3) .
O1' H1' N4 0.950(10) 2.01(2) 2.892(4) 154(4) 2_645
O1' H1' N1 0.950(10) 2.48(3) 3.176(4) 130(3) 2_645
O1' H1'' O1' 0.954(10) 1.922(16) 2.864(4) 169(6) 2_645
C5 H5B O1 0.96 2.59 3.398(5) 141.5 3_675
C12 H12 S1 0.93 2.62 3.175(5) 119.1 .
N3 H3 O1 1.002(10) 1.85(2) 2.625(4) 131(2) .
N2 H2 O1' 1.003(10) 1.895(15) 2.869(4) 163(3) .
O1' H1' N1 0.950(10) 2.48(3) 3.176(4) 130(3) 2_645
O1' H1' N4 0.950(10) 2.01(2) 2.892(4) 154(4) 2_645
O1' H1'' O1' 0.954(10) 1.922(16) 2.864(4) 169(6) 2_645

loop_
_geom_torsion_atom_site_label_1
_geom_torsion_atom_site_label_2
_geom_torsion_atom_site_label_3
_geom_torsion_atom_site_label_4
_geom_torsion
C13 C2 C3 N1 179.1(4)
S1 C2 C3 N1 -0.7(4)
C13 C2 C3 N3 -0.8(6)
S1 C2 C3 N3 179.3(3)
C12 C7 C8 C9 0.5(6)
N2 C7 C8 C9 -178.6(4)
C7 C8 C9 C10 0.2(7)
C8 C9 C10 C11 -1.1(8)
C9 C10 C11 C12 1.3(7)
C8 C7 C12 C11 -0.3(6)
N2 C7 C12 C11 178.7(4)
C10 C11 C12 C7 -0.6(7)
C3 C2 C13 O1 2.7(6)
S1 C2 C13 O1 -177.5(3)
C3 C2 C13 C14 -177.5(4)
S1 C2 C13 C14 2.3(6)
O1 C13 C14 C15 28.6(7)
C2 C13 C14 C15 -151.2(6)
O1 C13 C14 C19 -146.6(8)
C2 C13 C14 C19 33.5(10)
O1 C13 C14 C19' 135.8(7)
C2 C13 C14 C19' -44.1(8)
O1 C13 C14 C15' -36.6(8)
C2 C13 C14 C15' 143.6(7)
N1 C1 S1 C2 -1.8(3)
N2 C1 S1 C2 176.2(4)
C3 C2 S1 C1 1.3(3)
C13 C2 S1 C1 -178.5(4)
N2 C1 N1 C3 -176.4(3)
S1 C1 N1 C3 1.7(4)
N3 C3 N1 C1 179.4(3)
C2 C3 N1 C1 -0.5(5)
N1 C1 N2 C7 170.8(4)
S1 C1 N2 C7 -7.1(6)
C12 C7 N2 C1 35.2(6)
C8 C7 N2 C1 -145.7(4)
N1 C3 N3 N4 -5.2(5)
C2 C3 N3 N4 174.7(3)
C5 C4 N4 N3 -1.0(6)
C6 C4 N4 N3 177.0(4)
C3 N3 N4 C4 -178.4(3)
C19 C14 C15 C16 -1.0(14)
C19' C14 C15 C16 56.7(11)
C15' C14 C15 C16 -70.5(11)
C13 C14 C15 C16 -176.6(8)
C18 C17 C16 C15 5.6(16)
C16' C17 C16 C15 74.3(13)
C18' C17 C16 C15 -54.1(12)
C14 C15 C16 C17 -3.0(16)
C16 C17 C18 C19 -4(2)
C16' C17 C18 C19 -54.9(17)
C18' C17 C18 C19 66.8(15)
C15 C14 C19 C18 2.2(17)
C19' C14 C19 C18 -68.9(14)
C15' C14 C19 C18 53.8(15)
C13 C14 C19 C18 177.6(11)
C17 C18 C19 C14 0(2)
C15 C14 C15' C16' 69.3(12)
C19 C14 C15' C16' -54.8(13)
C19' C14 C15' C16' 4.1(16)
C13 C14 C15' C16' 176.8(10)
C18 C17 C16' C15' 53.1(15)
C16 C17 C16' C15' -72.1(14)
C18' C17 C16' C15' -9(2)
C14 C15' C16' C17 1(2)
C18 C17 C18' C19' -64.0(12)
C16 C17 C18' C19' 59.6(12)
C16' C17 C18' C19' 12.0(17)
C17 C18' C19' C14 -7.0(18)
C15 C14 C19' C18' -50.5(12)
C19 C14 C19' C18' 72.7(12)
C15' C14 C19' C18' -1.1(15)
C13 C14 C19' C18' -173.3(9)
